data_2205534
loop_
_publ_author_name
'Rybarczyk-Pirek, Agnieszka J.'
'Pla\.zuk, Damian'
'Zakrzewski, Janusz'

_publ_section_title
;
 5-Ferrocenyl-5-methyltetrahydrofuran-2-one, the product of the
 Friedel--Crafts reaction of ferrocene with \g-methylenebutyrolactone
;
_journal_issue 4
_journal_name_full 'Acta Crystallographica Section E'
_journal_page_first m644
_journal_page_last m646
_journal_paper_doi 10.1107/S1600536805006239
_journal_volume 61
_journal_year 2005
_chemical_formula_iupac '[Fe (C5 H5) (C10 H11 O2)]'
_chemical_formula_moiety 'C15 H16 Fe O2'
_chemical_formula_sum 'C15 H16 Fe O2'
_chemical_formula_weight 284.13
_chemical_name_systematic
;
5-Ferrocenyl-5-methyltetrahydrofuran-2-one
;
_space_group_IT_number 4
_symmetry_cell_setting monoclinic
_symmetry_space_group_name_Hall 'P 2yb'
_symmetry_space_group_name_H-M 'P 1 21 1'
_atom_sites_solution_hydrogens geom
_atom_sites_solution_primary direct
_atom_sites_solution_secondary difmap
_audit_creation_method SHELXL97
_cell_angle_alpha 90.00
_cell_angle_beta 99.643(14)
_cell_angle_gamma 90.00
_cell_formula_units_Z 2
_cell_length_a 5.8067(10)
_cell_length_b 12.7007(14)
_cell_length_c 8.7274(7)
_cell_measurement_reflns_used 25
_cell_measurement_temperature 293(2)
_cell_measurement_theta_max 38.21
_cell_measurement_theta_min 34.89
_cell_volume 634.54(14)
_computing_cell_refinement 'MSC/AFC Diffractometer Control Software'
_computing_data_collection
;
MSC/AFC Diffractometer Control Software (Molecular Structure Corporation,
1989)
;
_computing_data_reduction 'TEXSAN (Molecular Structure Corporation, 1989)'
_computing_molecular_graphics 'PLATON (Spek, 1998)'
_computing_publication_material
;
SHELXL97, WINGX (Farrugia, 1999) and PARST97 (Nardelli, 1996)
;
_computing_structure_refinement 'SHELXL97 (Sheldrick, 1997)'
_computing_structure_solution 'SHELXS86 (Sheldrick, 1985)'
_diffrn_ambient_temperature 293(2)
_diffrn_measured_fraction_theta_full 0.982
_diffrn_measured_fraction_theta_max 0.982
_diffrn_measurement_device_type 'Rigaku AFC-5S'
_diffrn_measurement_method \w
_diffrn_radiation_monochromator graphite
_diffrn_radiation_source 'fine-focus sealed tube'
_diffrn_radiation_type CuK\a
_diffrn_radiation_wavelength 1.54178
_diffrn_reflns_av_R_equivalents 0.0652
_diffrn_reflns_av_sigmaI/netI 0.0675
_diffrn_reflns_limit_h_max 6
_diffrn_reflns_limit_h_min -6
_diffrn_reflns_limit_k_max 15
_diffrn_reflns_limit_k_min -14
_diffrn_reflns_limit_l_max 10
_diffrn_reflns_limit_l_min -10
_diffrn_reflns_number 4444
_diffrn_reflns_theta_full 67.98
_diffrn_reflns_theta_max 67.98
_diffrn_reflns_theta_min 5.14
_diffrn_standards_decay_% 1.2
_diffrn_standards_interval_count 150
_diffrn_standards_number 3
_exptl_absorpt_coefficient_mu 9.445
_exptl_absorpt_correction_T_max 0.2011
_exptl_absorpt_correction_T_min 0.1367
_exptl_absorpt_correction_type analytical
_exptl_absorpt_process_details '(de Meulenaer & Tompa, 1965)'
_exptl_crystal_colour orange
_exptl_crystal_density_diffrn 1.487
_exptl_crystal_density_meas ?
_exptl_crystal_density_method .
_exptl_crystal_description block
_exptl_crystal_F_000 296
_exptl_crystal_size_max 0.35
_exptl_crystal_size_mid 0.25
_exptl_crystal_size_min 0.25
_refine_diff_density_max 0.352
_refine_diff_density_min -0.504
_refine_ls_abs_structure_details 'Flack (1983), with 1045 Friedel pairs'
_refine_ls_abs_structure_Flack -0.011(9)
_refine_ls_extinction_coef 0.0053(8)
_refine_ls_extinction_expression Fc^*^=kFc[1+0.001xFc^2^\l^3^/sin(2\q)]^-1/4^
_refine_ls_extinction_method 'SHELXL97 (Sheldrick, 1997)'
_refine_ls_goodness_of_fit_ref 1.086
_refine_ls_hydrogen_treatment constr
_refine_ls_matrix_type full
_refine_ls_number_parameters 165
_refine_ls_number_reflns 2253
_refine_ls_number_restraints 1
_refine_ls_restrained_S_all 1.086
_refine_ls_R_factor_all 0.0612
_refine_ls_R_factor_gt 0.0488
_refine_ls_shift/su_max 0.000
_refine_ls_shift/su_mean 0.000
_refine_ls_structure_factor_coef Fsqd
_refine_ls_weighting_details 'calc w = 1/[\s^2^(Fo^2^)+(0.0506P)^2^+0.5135P] where P = (Fo^2^+2Fc^2^)/3'
_refine_ls_weighting_scheme calc
_refine_ls_wR_factor_gt 0.1168
_refine_ls_wR_factor_ref 0.1274
_reflns_number_gt 1856
_reflns_number_total 2253
_reflns_threshold_expression I>2\s(I)
_cod_data_source_file lh6364.cif
_cod_data_source_block I
_cod_original_sg_symbol_H-M 'P 21'
_cod_database_code 2205534
_cod_database_fobs_code 2205534

loop_
_symmetry_equiv_pos_as_xyz
'x, y, z'
'-x, y+1/2, -z'

loop_
_atom_site_label
_atom_site_fract_x
_atom_site_fract_y
_atom_site_fract_z
_atom_site_U_iso_or_equiv
_atom_site_adp_type
_atom_site_calc_flag
_atom_site_refinement_flags
_atom_site_occupancy
_atom_site_type_symbol
Fe1 0.85951(11) 0.59955(6) 0.88365(7) 0.0435(3) Uani d . 1 Fe
C1 0.6700(8) 0.5896(6) 0.6642(5) 0.0430(12) Uani d . 1 C
C2 0.5448(10) 0.6467(5) 0.7650(6) 0.0495(14) Uani d . 1 C
H2 0.3991 0.6291 0.7884 0.059 Uiso calc R 1 H
C3 0.6818(11) 0.7348(5) 0.8232(7) 0.0588(16) Uani d . 1 C
H3 0.6421 0.7848 0.8921 0.071 Uiso calc R 1 H
C4 0.8875(12) 0.7338(6) 0.7590(7) 0.0639(17) Uani d . 1 C
H4 1.0061 0.7837 0.7768 0.077 Uiso calc R 1 H
C5 0.8844(10) 0.6440(4) 0.6627(6) 0.0481(14) Uani d . 1 C
H5 1.0017 0.6240 0.6080 0.058 Uiso calc R 1 H
C6 0.9101(12) 0.4517(6) 0.9753(7) 0.0666(18) Uani d . 1 C
H6 0.8522 0.3898 0.9264 0.080 Uiso calc R 1 H
C7 0.7965(12) 0.5154(7) 1.0707(7) 0.076(2) Uani d . 1 C
H7 0.6499 0.5023 1.0961 0.092 Uiso calc R 1 H
C8 0.9374(10) 0.6014(9) 1.1212(5) 0.0732(19) Uani d . 1 C
H8 0.9019 0.6555 1.1852 0.088 Uiso calc R 1 H
C9 1.1453(9) 0.5912(8) 1.0572(6) 0.0648(16) Uani d . 1 C
H9 1.2711 0.6375 1.0720 0.078 Uiso calc R 1 H
C10 1.1274(11) 0.4984(6) 0.9668(7) 0.0588(17) Uani d . 1 C
H10 1.2393 0.4727 0.9116 0.071 Uiso calc R 1 H
C11 0.5886(9) 0.4956(4) 0.5700(6) 0.0433(13) Uani d . 1 C
O12 0.4430(7) 0.4335(3) 0.6615(4) 0.0539(10) Uani d . 1 O
C13 0.5010(13) 0.3314(5) 0.6650(7) 0.0649(17) Uani d . 1 C
C14 0.6896(12) 0.3112(5) 0.5729(8) 0.0690(18) Uani d . 1 C
H14A 0.6277 0.2774 0.4750 0.083 Uiso calc R 1 H
H14B 0.8099 0.2666 0.6301 0.083 Uiso calc R 1 H
C15 0.7859(11) 0.4186(5) 0.5458(7) 0.0575(15) Uani d . 1 C
H15A 0.8207 0.4243 0.4413 0.069 Uiso calc R 1 H
H15B 0.9271 0.4326 0.6195 0.069 Uiso calc R 1 H
O13 0.4021(11) 0.2702(4) 0.7374(7) 0.107(2) Uani d . 1 O
C16 0.4328(11) 0.5242(6) 0.4184(6) 0.0595(16) Uani d . 1 C
H16A 0.3039 0.5658 0.4398 0.089 Uiso calc R 1 H
H16B 0.3749 0.4611 0.3649 0.089 Uiso calc R 1 H
H16C 0.5211 0.5638 0.3546 0.089 Uiso calc R 1 H

loop_
_atom_site_aniso_label
_atom_site_aniso_U_11
_atom_site_aniso_U_22
_atom_site_aniso_U_33
_atom_site_aniso_U_12
_atom_site_aniso_U_13
_atom_site_aniso_U_23
Fe1 0.0407(4) 0.0601(5) 0.0258(3) 0.0042(5) -0.0060(2) -0.0019(5)
C1 0.046(3) 0.055(3) 0.0238(18) 0.004(3) -0.0058(18) 0.001(3)
C2 0.049(3) 0.060(4) 0.035(3) 0.005(3) -0.007(2) 0.002(2)
C3 0.071(4) 0.051(4) 0.045(3) 0.010(3) -0.017(3) -0.014(3)
C4 0.068(4) 0.071(4) 0.046(3) -0.012(4) -0.013(3) -0.003(3)
C5 0.051(3) 0.060(4) 0.031(2) -0.008(3) 0.000(2) -0.003(2)
C6 0.070(4) 0.079(5) 0.043(3) 0.002(4) -0.014(3) 0.013(3)
C7 0.050(4) 0.141(7) 0.036(3) 0.017(4) 0.000(3) 0.028(4)
C8 0.064(4) 0.123(6) 0.028(2) 0.025(6) -0.007(2) -0.006(5)
C9 0.047(3) 0.096(5) 0.043(2) -0.001(5) -0.016(2) 0.004(5)
C10 0.052(4) 0.079(5) 0.041(3) 0.022(3) -0.004(3) -0.001(3)
C11 0.047(3) 0.048(3) 0.032(2) 0.000(3) -0.001(2) 0.003(2)
O12 0.057(2) 0.057(3) 0.048(2) -0.007(2) 0.0088(18) 0.0015(19)
C13 0.090(5) 0.052(4) 0.052(3) -0.006(4) 0.006(3) 0.004(3)
C14 0.081(5) 0.059(4) 0.064(4) 0.003(4) 0.001(4) -0.006(3)
C15 0.064(4) 0.060(4) 0.047(3) 0.001(3) 0.006(3) -0.007(3)
O13 0.145(5) 0.076(4) 0.107(4) -0.024(4) 0.042(4) 0.017(3)
C16 0.072(4) 0.066(4) 0.033(3) -0.010(3) -0.011(3) -0.003(3)

loop_
_atom_type_symbol
_atom_type_description
_atom_type_scat_dispersion_real
_atom_type_scat_dispersion_imag
_atom_type_scat_source
C C 0.0181 0.0091 'International Tables Vol C Tables 4.2.6.8 and 6.1.1.4'
H H 0.0000 0.0000 'International Tables Vol C Tables 4.2.6.8 and 6.1.1.4'
O O 0.0492 0.0322 'International Tables Vol C Tables 4.2.6.8 and 6.1.1.4'
Fe Fe -1.1336 3.1974 'International Tables Vol C Tables 4.2.6.8 and 6.1.1.4'

loop_
_geom_angle_atom_site_label_1
_geom_angle_atom_site_label_2
_geom_angle_atom_site_label_3
_geom_angle
_geom_angle_publ_flag
C3 Fe1 C2 40.8(2) ?
C3 Fe1 C7 120.1(3) ?
C2 Fe1 C7 107.2(3) ?
C3 Fe1 C5 68.4(2) ?
C2 Fe1 C5 68.7(2) ?
C7 Fe1 C5 162.8(3) ?
C3 Fe1 C6 156.1(3) ?
C2 Fe1 C6 121.9(3) ?
C7 Fe1 C6 40.2(3) ?
C5 Fe1 C6 126.6(3) ?
C3 Fe1 C4 40.3(3) ?
C2 Fe1 C4 68.2(2) ?
C7 Fe1 C4 155.0(3) ?
C5 Fe1 C4 40.6(2) ?
C6 Fe1 C4 163.0(3) ?
C3 Fe1 C1 68.8(3) ?
C2 Fe1 C1 41.0(2) ?
C7 Fe1 C1 125.3(3) ?
C5 Fe1 C1 40.9(2) ?
C6 Fe1 C1 109.2(3) ?
C4 Fe1 C1 68.4(3) ?
C3 Fe1 C8 105.7(3) ?
C2 Fe1 C8 122.7(2) ?
C7 Fe1 C8 39.9(3) ?
C5 Fe1 C8 156.5(3) ?
C6 Fe1 C8 67.7(4) ?
C4 Fe1 C8 120.4(4) ?
C1 Fe1 C8 160.3(2) ?
C3 Fe1 C9 123.3(3) ?
C2 Fe1 C9 159.5(3) ?
C7 Fe1 C9 67.2(3) ?
C5 Fe1 C9 122.4(2) ?
C6 Fe1 C9 67.6(3) ?
C4 Fe1 C9 108.0(3) ?
C1 Fe1 C9 158.2(2) ?
C8 Fe1 C9 40.5(2) ?
C3 Fe1 C10 160.8(3) ?
C2 Fe1 C10 157.9(3) ?
C7 Fe1 C10 67.4(3) ?
C5 Fe1 C10 109.8(2) ?
C6 Fe1 C10 40.2(3) ?
C4 Fe1 C10 125.9(3) ?
C1 Fe1 C10 123.3(2) ?
C8 Fe1 C10 67.9(3) ?
C9 Fe1 C10 40.2(3) ?
C5 C1 C2 107.1(5) ?
C5 C1 C11 125.7(5) ?
C2 C1 C11 127.1(5) ?
C5 C1 Fe1 69.2(3) ?
C2 C1 Fe1 69.0(3) ?
C11 C1 Fe1 129.8(4) ?
C3 C2 C1 107.9(5) ?
C3 C2 Fe1 69.4(3) ?
C1 C2 Fe1 70.0(3) ?
C3 C2 H2 126.0 ?
C1 C2 H2 126.0 ?
Fe1 C2 H2 126.2 ?
C4 C3 C2 108.4(6) ?
C4 C3 Fe1 70.5(4) ?
C2 C3 Fe1 69.8(3) ?
C4 C3 H3 125.8 ?
C2 C3 H3 125.8 ?
Fe1 C3 H3 125.5 ?
C3 C4 C5 108.5(6) ?
C3 C4 Fe1 69.3(4) ?
C5 C4 Fe1 69.5(4) ?
C3 C4 H4 125.7 ?
C5 C4 H4 125.7 ?
Fe1 C4 H4 127.1 ?
C4 C5 C1 108.0(5) ?
C4 C5 Fe1 69.9(3) ?
C1 C5 Fe1 69.9(3) ?
C4 C5 H5 126.0 ?
C1 C5 H5 126.0 ?
Fe1 C5 H5 125.7 ?
C7 C6 C10 107.7(7) ?
C7 C6 Fe1 69.6(4) ?
C10 C6 Fe1 70.4(4) ?
C7 C6 H6 126.2 ?
C10 C6 H6 126.2 ?
Fe1 C6 H6 125.5 ?
C8 C7 C6 109.3(6) ?
C8 C7 Fe1 70.6(4) ?
C6 C7 Fe1 70.2(4) ?
C8 C7 H7 125.3 ?
C6 C7 H7 125.3 ?
Fe1 C7 H7 125.5 ?
C7 C8 C9 107.3(8) ?
C7 C8 Fe1 69.6(3) ?
C9 C8 Fe1 70.0(3) ?
C7 C8 H8 126.3 ?
C9 C8 H8 126.3 ?
Fe1 C8 H8 125.7 ?
C10 C9 C8 107.9(7) ?
C10 C9 Fe1 69.9(3) ?
C8 C9 Fe1 69.5(3) ?
C10 C9 H9 126.0 ?
C8 C9 H9 126.0 ?
Fe1 C9 H9 126.1 ?
C6 C10 C9 107.7(6) ?
C6 C10 Fe1 69.5(4) ?
C9 C10 Fe1 69.8(3) ?
C6 C10 H10 126.1 ?
C9 C10 H10 126.1 ?
Fe1 C10 H10 126.1 ?
C1 C11 O12 106.7(4) y
C1 C11 C16 112.3(5) y
O12 C11 C16 106.7(4) y
C1 C11 C15 114.2(5) y
O12 C11 C15 103.9(4) y
C16 C11 C15 112.3(5) y
C13 O12 C11 111.3(5) y
O13 C13 O12 119.8(7) y
O13 C13 C14 129.1(7) y
O12 C13 C14 111.1(6) y
C13 C14 C15 104.8(5) y
C13 C14 H14A 110.8 ?
C15 C14 H14A 110.8 ?
C13 C14 H14B 110.8 ?
C15 C14 H14B 110.8 ?
H14A C14 H14B 108.9 ?
C14 C15 C11 104.4(5) y
C14 C15 H15A 110.9 ?
C11 C15 H15A 110.9 ?
C14 C15 H15B 110.9 ?
C11 C15 H15B 110.9 ?
H15A C15 H15B 108.9 ?
C11 C16 H16A 109.5 ?
C11 C16 H16B 109.5 ?
H16A C16 H16B 109.5 ?
C11 C16 H16C 109.5 ?
H16A C16 H16C 109.5 ?
H16B C16 H16C 109.5 ?

loop_
_geom_bond_atom_site_label_1
_geom_bond_atom_site_label_2
_geom_bond_distance
_geom_bond_publ_flag
Fe1 C3 2.028(6) ?
Fe1 C2 2.034(5) ?
Fe1 C7 2.035(6) ?
Fe1 C5 2.037(5) ?
Fe1 C6 2.042(7) ?
Fe1 C4 2.043(7) ?
Fe1 C1 2.047(4) ?
Fe1 C8 2.047(5) ?
Fe1 C9 2.053(5) ?
Fe1 C10 2.054(6) ?
C1 C5 1.426(8) ?
C1 C2 1.429(8) ?
C1 C11 1.481(9) y
C2 C3 1.417(9) ?
C2 H2 0.9300 ?
C3 C4 1.401(9) ?
C3 H3 0.9300 ?
C4 C5 1.415(9) ?
C4 H4 0.9300 ?
C5 H5 0.9300 ?
C6 C7 1.402(10) ?
C6 C10 1.407(9) ?
C6 H6 0.9300 ?
C7 C8 1.391(12) ?
C7 H7 0.9300 ?
C8 C9 1.418(8) ?
C8 H8 0.9300 ?
C9 C10 1.413(11) ?
C9 H9 0.9300 ?
C10 H10 0.9300 ?
C11 O12 1.483(6) y
C11 C16 1.517(7) y
C11 C15 1.547(8) y
O12 C13 1.339(7) y
C13 O13 1.206(8) y
C13 C14 1.486(10) y
C14 C15 1.508(9) y
C14 H14A 0.9700 ?
C14 H14B 0.9700 ?
C15 H15A 0.9700 ?
C15 H15B 0.9700 ?
C16 H16A 0.9600 ?
C16 H16B 0.9600 ?
C16 H16C 0.9600 ?

loop_
_geom_hbond_atom_site_label_D
_geom_hbond_atom_site_label_H
_geom_hbond_atom_site_label_A
_geom_hbond_site_symmetry_A
_geom_hbond_distance_DH
_geom_hbond_distance_HA
_geom_hbond_distance_DA
_geom_hbond_angle_DHA
_geom_hbond_publ_flag
C8 H8 O13 2_657 0.93 2.47 3.290(9) 147 y
C14 H14A Cg1 2_646 0.97 2.89 3.777(9) 153 y

loop_
_geom_torsion_atom_site_label_1
_geom_torsion_atom_site_label_2
_geom_torsion_atom_site_label_3
_geom_torsion_atom_site_label_4
_geom_torsion
_geom_torsion_publ_flag
C3 Fe1 C1 C5 81.1(4) ?
C2 Fe1 C1 C5 118.9(6) ?
C7 Fe1 C1 C5 -166.2(4) ?
C6 Fe1 C1 C5 -124.3(4) ?
C4 Fe1 C1 C5 37.8(4) ?
C8 Fe1 C1 C5 158.3(11) ?
C9 Fe1 C1 C5 -46.8(11) ?
C10 Fe1 C1 C5 -81.9(5) ?
C3 Fe1 C1 C2 -37.8(4) ?
C7 Fe1 C1 C2 74.9(5) ?
C5 Fe1 C1 C2 -118.9(6) ?
C6 Fe1 C1 C2 116.8(4) ?
C4 Fe1 C1 C2 -81.2(4) ?
C8 Fe1 C1 C2 39.4(13) ?
C9 Fe1 C1 C2 -165.7(9) ?
C10 Fe1 C1 C2 159.2(4) ?
C3 Fe1 C1 C11 -159.1(6) ?
C2 Fe1 C1 C11 -121.3(6) ?
C7 Fe1 C1 C11 -46.5(6) ?
C5 Fe1 C1 C11 119.7(6) ?
C6 Fe1 C1 C11 -4.5(5) ?
C4 Fe1 C1 C11 157.5(5) ?
C8 Fe1 C1 C11 -82.0(13) ?
C9 Fe1 C1 C11 72.9(11) ?
C10 Fe1 C1 C11 37.8(6) ?
C5 C1 C2 C3 0.3(6) ?
C11 C1 C2 C3 -176.1(5) ?
Fe1 C1 C2 C3 59.2(4) ?
C5 C1 C2 Fe1 -58.9(3) ?
C11 C1 C2 Fe1 124.7(6) ?
C7 Fe1 C2 C3 116.4(4) ?
C5 Fe1 C2 C3 -81.3(4) ?
C6 Fe1 C2 C3 158.0(4) ?
C4 Fe1 C2 C3 -37.5(4) ?
C1 Fe1 C2 C3 -119.2(5) ?
C8 Fe1 C2 C3 75.5(5) ?
C9 Fe1 C2 C3 45.6(10) ?
C10 Fe1 C2 C3 -171.5(6) ?
C3 Fe1 C2 C1 119.2(5) ?
C7 Fe1 C2 C1 -124.4(4) ?
C5 Fe1 C2 C1 37.9(4) ?
C6 Fe1 C2 C1 -82.9(4) ?
C4 Fe1 C2 C1 81.7(4) ?
C8 Fe1 C2 C1 -165.3(5) ?
C9 Fe1 C2 C1 164.8(8) ?
C10 Fe1 C2 C1 -52.3(8) ?
C1 C2 C3 C4 0.6(6) ?
Fe1 C2 C3 C4 60.2(4) ?
C1 C2 C3 Fe1 -59.6(4) ?
C2 Fe1 C3 C4 -119.1(5) ?
C7 Fe1 C3 C4 159.4(4) ?
C5 Fe1 C3 C4 -37.2(3) ?
C6 Fe1 C3 C4 -171.0(5) ?
C1 Fe1 C3 C4 -81.2(4) ?
C8 Fe1 C3 C4 118.8(4) ?
C9 Fe1 C3 C4 78.3(4) ?
C10 Fe1 C3 C4 51.2(8) ?
C7 Fe1 C3 C2 -81.5(4) ?
C5 Fe1 C3 C2 82.0(4) ?
C6 Fe1 C3 C2 -51.9(7) ?
C4 Fe1 C3 C2 119.1(5) ?
C1 Fe1 C3 C2 37.9(3) ?
C8 Fe1 C3 C2 -122.1(4) ?
C9 Fe1 C3 C2 -162.6(3) ?
C10 Fe1 C3 C2 170.3(6) ?
C2 C3 C4 C5 -1.2(7) ?
Fe1 C3 C4 C5 58.5(4) ?
C2 C3 C4 Fe1 -59.8(4) ?
C2 Fe1 C4 C3 38.0(3) ?
C7 Fe1 C4 C3 -46.0(7) ?
C5 Fe1 C4 C3 120.3(5) ?
C6 Fe1 C4 C3 167.4(7) ?
C1 Fe1 C4 C3 82.3(3) ?
C8 Fe1 C4 C3 -78.1(4) ?
C9 Fe1 C4 C3 -120.6(4) ?
C10 Fe1 C4 C3 -161.5(3) ?
C3 Fe1 C4 C5 -120.3(5) ?
C2 Fe1 C4 C5 -82.3(4) ?
C7 Fe1 C4 C5 -166.3(5) ?
C6 Fe1 C4 C5 47.2(10) ?
C1 Fe1 C4 C5 -38.0(3) ?
C8 Fe1 C4 C5 161.7(3) ?
C9 Fe1 C4 C5 119.1(4) ?
C10 Fe1 C4 C5 78.2(4) ?
C3 C4 C5 C1 1.4(7) ?
Fe1 C4 C5 C1 59.8(4) ?
C3 C4 C5 Fe1 -58.4(4) ?
C2 C1 C5 C4 -1.0(6) ?
C11 C1 C5 C4 175.4(5) ?
Fe1 C1 C5 C4 -59.8(4) ?
C2 C1 C5 Fe1 58.8(3) ?
C11 C1 C5 Fe1 -124.8(6) ?
C3 Fe1 C5 C4 36.9(4) ?
C2 Fe1 C5 C4 80.9(4) ?
C7 Fe1 C5 C4 160.2(8) ?
C6 Fe1 C5 C4 -164.5(4) ?
C1 Fe1 C5 C4 119.0(5) ?
C8 Fe1 C5 C4 -42.9(8) ?
C9 Fe1 C5 C4 -79.7(5) ?
C10 Fe1 C5 C4 -122.6(4) ?
C3 Fe1 C5 C1 -82.1(4) ?
C2 Fe1 C5 C1 -38.1(4) ?
C7 Fe1 C5 C1 41.2(10) ?
C6 Fe1 C5 C1 76.5(4) ?
C4 Fe1 C5 C1 -119.0(5) ?
C8 Fe1 C5 C1 -161.8(7) ?
C9 Fe1 C5 C1 161.3(5) ?
C10 Fe1 C5 C1 118.4(4) ?
C3 Fe1 C6 C7 -41.5(7) ?
C2 Fe1 C6 C7 -78.7(4) ?
C5 Fe1 C6 C7 -164.7(4) ?
C4 Fe1 C6 C7 158.8(8) ?
C1 Fe1 C6 C7 -122.3(4) ?
C8 Fe1 C6 C7 36.9(4) ?
C9 Fe1 C6 C7 80.8(4) ?
C10 Fe1 C6 C7 118.5(6) ?
C3 Fe1 C6 C10 -159.9(5) ?
C2 Fe1 C6 C10 162.8(3) ?
C7 Fe1 C6 C10 -118.5(6) ?
C5 Fe1 C6 C10 76.8(4) ?
C4 Fe1 C6 C10 40.3(10) ?
C1 Fe1 C6 C10 119.2(4) ?
C8 Fe1 C6 C10 -81.6(4) ?
C9 Fe1 C6 C10 -37.7(4) ?
C10 C6 C7 C8 0.4(7) ?
Fe1 C6 C7 C8 -59.9(5) ?
C10 C6 C7 Fe1 60.3(4) ?
C3 Fe1 C7 C8 -78.1(4) ?
C2 Fe1 C7 C8 -120.7(4) ?
C5 Fe1 C7 C8 165.9(8) ?
C6 Fe1 C7 C8 120.0(6) ?
C4 Fe1 C7 C8 -45.5(7) ?
C1 Fe1 C7 C8 -162.2(4) ?
C9 Fe1 C7 C8 38.3(5) ?
C10 Fe1 C7 C8 82.1(4) ?
C3 Fe1 C7 C6 161.9(4) ?
C2 Fe1 C7 C6 119.3(4) ?
C5 Fe1 C7 C6 45.9(10) ?
C4 Fe1 C7 C6 -165.5(5) ?
C1 Fe1 C7 C6 77.8(4) ?
C8 Fe1 C7 C6 -120.0(6) ?
C9 Fe1 C7 C6 -81.7(5) ?
C10 Fe1 C7 C6 -37.9(4) ?
C6 C7 C8 C9 -0.4(7) ?
Fe1 C7 C8 C9 -60.1(4) ?
C6 C7 C8 Fe1 59.7(4) ?
C3 Fe1 C8 C7 118.5(4) ?
C2 Fe1 C8 C7 77.3(5) ?
C5 Fe1 C8 C7 -169.6(6) ?
C6 Fe1 C8 C7 -37.2(4) ?
C4 Fe1 C8 C7 159.5(4) ?
C1 Fe1 C8 C7 47.7(13) ?
C9 Fe1 C8 C7 -118.3(8) ?
C10 Fe1 C8 C7 -80.7(5) ?
C3 Fe1 C8 C9 -123.3(6) ?
C2 Fe1 C8 C9 -164.4(5) ?
C7 Fe1 C8 C9 118.3(8) ?
C5 Fe1 C8 C9 -51.3(11) ?
C6 Fe1 C8 C9 81.1(6) ?
C4 Fe1 C8 C9 -82.2(7) ?
C1 Fe1 C8 C9 165.9(10) ?
C10 Fe1 C8 C9 37.5(6) ?
C7 C8 C9 C10 0.3(7) ?
Fe1 C8 C9 C10 -59.6(4) ?
C7 C8 C9 Fe1 59.8(4) ?
C3 Fe1 C9 C10 -166.6(4) ?
C2 Fe1 C9 C10 159.5(7) ?
C7 Fe1 C9 C10 81.4(5) ?
C5 Fe1 C9 C10 -82.5(5) ?
C6 Fe1 C9 C10 37.6(4) ?
C4 Fe1 C9 C10 -124.8(4) ?
C1 Fe1 C9 C10 -48.2(12) ?
C8 Fe1 C9 C10 119.1(8) ?
C3 Fe1 C9 C8 74.3(7) ?
C2 Fe1 C9 C8 40.3(12) ?
C7 Fe1 C9 C8 -37.7(6) ?
C5 Fe1 C9 C8 158.3(6) ?
C6 Fe1 C9 C8 -81.5(6) ?
C4 Fe1 C9 C8 116.0(6) ?
C1 Fe1 C9 C8 -167.3(9) ?
C10 Fe1 C9 C8 -119.1(8) ?
C7 C6 C10 C9 -0.2(7) ?
Fe1 C6 C10 C9 59.6(4) ?
C7 C6 C10 Fe1 -59.8(4) ?
C8 C9 C10 C6 0.0(7) ?
Fe1 C9 C10 C6 -59.3(4) ?
C8 C9 C10 Fe1 59.3(4) ?
C3 Fe1 C10 C6 155.1(7) ?
C2 Fe1 C10 C6 -42.0(8) ?
C7 Fe1 C10 C6 38.0(4) ?
C5 Fe1 C10 C6 -123.9(4) ?
C4 Fe1 C10 C6 -166.5(4) ?
C1 Fe1 C10 C6 -80.4(4) ?
C8 Fe1 C10 C6 81.2(5) ?
C9 Fe1 C10 C6 118.9(6) ?
C3 Fe1 C10 C9 36.1(9) ?
C2 Fe1 C10 C9 -160.9(6) ?
C7 Fe1 C10 C9 -81.0(5) ?
C5 Fe1 C10 C9 117.2(4) ?
C6 Fe1 C10 C9 -118.9(6) ?
C4 Fe1 C10 C9 74.6(5) ?
C1 Fe1 C10 C9 160.7(4) ?
C8 Fe1 C10 C9 -37.7(5) ?
C5 C1 C11 O12 149.8(5) y
C2 C1 C11 O12 -34.5(7) y
Fe1 C1 C11 O12 58.0(6) ?
C5 C1 C11 C16 -93.7(6) y
C2 C1 C11 C16 82.0(7) y
Fe1 C1 C11 C16 174.5(4) ?
C5 C1 C11 C15 35.6(7) y
C2 C1 C11 C15 -148.7(5) y
Fe1 C1 C11 C15 -56.1(6) ?
C1 C11 O12 C13 -133.0(5) y
C16 C11 O12 C13 106.9(5) y
C15 C11 O12 C13 -11.9(6) y
C11 O12 C13 O13 178.5(6) y
C11 O12 C13 C14 -1.4(7) y
O13 C13 C14 C15 -165.4(7) y
O12 C13 C14 C15 14.5(7) y
C13 C14 C15 C11 -20.7(6) y
C1 C11 C15 C14 135.8(5) y
O12 C11 C15 C14 19.9(5) y
C16 C11 C15 C14 -94.9(6) y
